data_7209452
loop_
_publ_author_name
'Poettgen, R.'
'Huppertz, H.'
'Nikelski, T.'
'Emme, H.'
'Moeller, M.H.'
'Schleid, T.'

_publ_section_title
;
 High-pressure synthesis, crystal structure and properties of the new
 orthorhombic rare-earth meta-oxoborates RE (B O2)3 (RE = Dy - Lu)
;
_journal_name_full
;
Zeitschrift fuer Naturforschung, Teil B. Anorganische Chemie, Organische
 Chemie (42,1987-)
;
_journal_page_first 202
_journal_page_last 215
_journal_volume 59
_journal_year 2004
_chemical_formula_sum 'B3 Lu O6'
_chemical_name_systematic 'Lu (B O2)3'
_space_group_IT_number 62
_symmetry_space_group_name_Hall '-P 2ac 2n'
_symmetry_space_group_name_H-M 'P n m a'
_cell_angle_alpha 90
_cell_angle_beta 90
_cell_angle_gamma 90
_cell_formula_units_Z 16
_cell_length_a 15.7674
_cell_length_b 7.3467
_cell_length_c 12.1153
_cell_volume 1403.416
_citation_journal_id_ASTM ZNBSEN
_cod_data_source_file boron_463.cif
_cod_data_source_block B3Lu1O6
_cod_original_cell_volume 1403.417
_cod_original_formula_sum 'B3 Lu1 O6'
_cod_database_code 7209452

loop_
_symmetry_equiv_pos_as_xyz
x,y,z
-x+1/2,-y,z+1/2
x+1/2,-y+1/2,-z+1/2
-x,y+1/2,-z
-x,-y,-z
x-1/2,y,-z-1/2
-x-1/2,y-1/2,z-1/2
x,-y-1/2,z

loop_
_atom_site_label
_atom_site_type_symbol
_atom_site_fract_x
_atom_site_fract_y
_atom_site_fract_z
_atom_site_occupancy
_atom_site_U_iso_or_equiv
Lu1 Lu+3 0.17332 0.25 0.93655 1 0.0
Lu4 Lu+3 0.12806 -0.25 0.7358 1 0.0
O11 O-2 0.0774 0.25 0.1036 1 0.0
B4 B+3 0.1512 -0.0786 0.4836 1 0.0
B1 B+3 0.2821 -0.0701 0.8157 1 0.0
O10 O-2 0.1626 0.0682 0.5641 1 0.0
Lu3 Lu+3 0.04861 0.25 0.58923 1 0.0
O12 O-2 0.2543 -0.25 0.8598 1 0.0
O13 O-2 0.0475 0.25 0.3998 1 0.0
B6 B+3 0.2587 -0.0673 0.1287 1 0.0
O3 O-2 -0.0678 0.0622 0.5693 1 0.0
B5 B+3 0.1101 0.076 0.1423 1 0.0
O1 O-2 0.1568 -0.25 0.5445 1 0.0
O6 O-2 0.186 0.0357 0.0758 1 0.0
O8 O-2 0.2242 -0.25 0.14 1 0.0
O9 O-2 0.0973 -0.0449 0.8807 1 0.0
O5 O-2 0.3713 -0.0735 0.7655 1 0.0
B2 B+3 -0.0561 -0.0731 0.654 1 0.0
B3 B+3 0.0334 0.0588 0.8241 1 0.0
Lu2 Lu+3 0.12124 -0.25 0.01004 1 0.0
O2 O-2 0.282 0.0681 0.8993 1 0.0
O14 O-2 0.0238 -0.0267 0.7111 1 0.0
O7 O-2 0.0675 0.25 0.8047 1 0.0
O4 O-2 0.0485 -0.0673 0.1213 1 0.0
O15 O-2 0.2221 -0.0237 0.7309 1 0.0
